data_4001073
loop_
_publ_author_name
'Achary, S. Nagabhusan'
'Sali, Sanjay K.'
'Kulkarni, Narendra K.'
'Krishna, P. Siva Ram'
'Shinde, Anil B.'
'Tyagi, Avesh K.'

_publ_section_title
;
 Intercalation/Deintercalation of Oxygen: A Sequential Evolution of Phases
 in Ce2O3/CeO2&#x2212;ZrO2Pyrochlores
;
_journal_issue 24
_journal_name_full 'Chemistry of Materials'
_journal_page_first 5848
_journal_paper_doi 10.1021/cm902450q
_journal_volume 21
_journal_year 2009
_chemical_compound_source Synthetic
_chemical_formula_analytical 'Ce2 Zr2 O7.5'
_chemical_formula_moiety 'Ce2 Zr2 O7.5'
_chemical_formula_structural 'Ce2 Zr2 O7.5'
_chemical_formula_sum 'Ce4 O15.02 Zr4'
_chemical_formula_weight 1165.73
_chemical_name_common 'Cerium zirconate'
_chemical_name_systematic ' ?'
_space_group_IT_number 216
_symmetry_cell_setting cubic
_symmetry_space_group_name_Hall 'F -4 2 3'
_symmetry_space_group_name_H-M 'F -4 3 m'
_audit_creation_date 2009-05-07T22:58
_audit_creation_method 'from EXP file using GSAS2CIF'
_audit_update_record ' 2009-05-07T22:58  Initial CIF as created by GSAS2CIF'
_cell_angle_alpha 90.0
_cell_angle_beta 90.0
_cell_angle_gamma 90.0
_cell_formula_units_Z 4
_cell_length_a 10.61007(23)
_cell_length_b 10.61007
_cell_length_c 10.61007
_cell_volume 1194.41(3)
_computing_molecular_graphics ATOMS62
_computing_publication_material GSAS
_computing_structure_refinement GSAS
_diffrn_ambient_temperature 298
_diffrn_detector_type PSD
_diffrn_measurement_device_type Diffractometer
_diffrn_radiation_probe neutron
_diffrn_radiation_wavelength 1.249
_diffrn_source Reactor
_exptl_absorpt_correction_T_max 1.00000
_exptl_absorpt_correction_T_min 1.00000
_exptl_absorpt_process_details
;   GSAS Absorption/surface roughness correction: function number 0
 No correction is applied.
;
_exptl_crystal_density_diffrn 6.48
_pd_block_id 2009-05-07T22:58|CE2ZR2O75|SNA|Dhruva
_pd_calc_method 'Rietveld Refinement'
_pd_char_colour Gray
_pd_instr_location ' Dhruva Reseach Reactor, Bhabha Atomic Research Centre'
_pd_meas_2theta_range_inc 0.05
_pd_meas_2theta_range_max 138.6
_pd_meas_2theta_range_min 6.0
_pd_meas_number_of_points 2653
_pd_meas_scan_method Step
_pd_phase_name 'from F:/Ce2Zr2o7/Sali-2/75/gs/CE2ZR2O75.EXP'
_pd_prep_pressure 1
_pd_prep_temperature 298
_pd_proc_2theta_range_inc 0.05
_pd_proc_2theta_range_max 138.6
_pd_proc_2theta_range_min 6.0
_pd_proc_info_datetime 2009-05-07T22:58:23
_pd_proc_info_excluded_regions ' ?'
_pd_proc_ls_background_function
;   GSAS Background function number 1 with 16 terms.
 Shifted Chebyshev function of 1st kind
      1:    552.461     2:    92.2619     3:   -2.11361     4:    29.8823    
      5:   -1.43423     6:   -7.70385     7:   -3.26890     8:   -10.6446    
      9:   -1.68967    10:    7.35041    11:    1.35018    12:    8.34477    
     13:  -0.454113    14:   -7.00338    15:    4.64243    16:    4.11088    
;
_pd_proc_ls_peak_cutoff 0.00800
_pd_proc_ls_profile_function
;
 CW Profile function number 2 with  18 terms
 Profile coefficients for Simpson's rule integration of pseudovoigt function
 C.J. Howard (1982). J. Appl. Cryst.,15,615-620.
 P. Thompson, D.E. Cox & J.B. Hastings (1987). J. Appl. Cryst.,20,79-83.
 Peak tails are ignored  where the intensity is below 0.0080 times the peak
   Aniso. broadening axis   0.0   0.0   1.0
;
_pd_proc_ls_prof_R_factor 0.0441
_pd_proc_ls_prof_wR_expected 0.0351
_pd_proc_ls_prof_wR_factor 0.0587
_pd_proc_number_of_points 2653
_pd_spec_mounting ' ?'
_refine_ls_goodness_of_fit_all 1.68
_refine_ls_matrix_type full
_refine_ls_number_parameters 29
_refine_ls_number_restraints 0
_refine_ls_R_Fsqd_factor 0.04246
_refine_ls_shift/su_max 0.00
_refine_ls_shift/su_mean 0.00
_reflns_d_resolution_high 0.670
_reflns_d_resolution_low 6.126
_reflns_limit_h_max 16
_reflns_limit_h_min 1
_reflns_limit_k_max 11
_reflns_limit_k_min 0
_reflns_limit_l_max 9
_reflns_limit_l_min 0
_reflns_number_total 143
_cod_data_source_file cm902450q_si_002.cif
_cod_data_source_block CE2ZR2O75_publ
_cod_depositor_comments
;
The following automatic conversions were performed:

'_geom_bond_publ_flag' value 'N' changed to 'n' according to
/home/saulius/struct/CIF-dictionaries/cif_core.dic dictionary named
'cif_core.dic' version 2.4.2 from 2011-04-26 (58
times).

'_geom_angle_publ_flag' value 'N' changed to 'n' according
to /home/saulius/struct/CIF-dictionaries/cif_core.dic dictionary
named 'cif_core.dic' version 2.4.2 from 2011-04-26 (92 times).

Automatic conversion script
Id: cif_fix_values 1715 2011-07-08 13:25:40Z adriana 
;
_cod_original_cell_volume 1194.41(8)
_cod_database_code 4001073
_gsas_exptl_extinct_corr_t_min 1.00000
_gsas_exptl_extinct_corr_t_max 1.00000

loop_
_symmetry_equiv_pos_site_id
_symmetry_equiv_pos_as_xyz
1 +x,+y,+z
2 +z,+x,+y
3 +y,+z,+x
4 +y,-x,-z
5 -z,+y,-x
6 -x,-z,+y
7 -x,-y,+z
8 -z,+x,-y
9 -y,-z,+x
10 +x,-y,-z
11 +z,-x,-y
12 -y,+z,-x
13 -y,+x,-z
14 -z,-y,+x
15 +x,-z,-y
16 +x,+z,+y
17 +y,+x,+z
18 +z,+y,+x
19 +y,-z,-x
20 -y,-x,+z
21 +z,-y,-x
22 -x,+z,-y
23 -x,+y,-z
24 -z,-x,+y
101 +x,+y+1/2,+z+1/2
102 +z,+x+1/2,+y+1/2
103 +y,+z+1/2,+x+1/2
104 +y,-x+1/2,-z+1/2
105 -z,+y+1/2,-x+1/2
106 -x,-z+1/2,+y+1/2
107 -x,-y+1/2,+z+1/2
108 -z,+x+1/2,-y+1/2
109 -y,-z+1/2,+x+1/2
110 +x,-y+1/2,-z+1/2
111 +z,-x+1/2,-y+1/2
112 -y,+z+1/2,-x+1/2
113 -y,+x+1/2,-z+1/2
114 -z,-y+1/2,+x+1/2
115 +x,-z+1/2,-y+1/2
116 +x,+z+1/2,+y+1/2
117 +y,+x+1/2,+z+1/2
118 +z,+y+1/2,+x+1/2
119 +y,-z+1/2,-x+1/2
120 -y,-x+1/2,+z+1/2
121 +z,-y+1/2,-x+1/2
122 -x,+z+1/2,-y+1/2
123 -x,+y+1/2,-z+1/2
124 -z,-x+1/2,+y+1/2
201 +x+1/2,+y,+z+1/2
202 +z+1/2,+x,+y+1/2
203 +y+1/2,+z,+x+1/2
204 +y+1/2,-x,-z+1/2
205 -z+1/2,+y,-x+1/2
206 -x+1/2,-z,+y+1/2
207 -x+1/2,-y,+z+1/2
208 -z+1/2,+x,-y+1/2
209 -y+1/2,-z,+x+1/2
210 +x+1/2,-y,-z+1/2
211 +z+1/2,-x,-y+1/2
212 -y+1/2,+z,-x+1/2
213 -y+1/2,+x,-z+1/2
214 -z+1/2,-y,+x+1/2
215 +x+1/2,-z,-y+1/2
216 +x+1/2,+z,+y+1/2
217 +y+1/2,+x,+z+1/2
218 +z+1/2,+y,+x+1/2
219 +y+1/2,-z,-x+1/2
220 -y+1/2,-x,+z+1/2
221 +z+1/2,-y,-x+1/2
222 -x+1/2,+z,-y+1/2
223 -x+1/2,+y,-z+1/2
224 -z+1/2,-x,+y+1/2
301 +x+1/2,+y+1/2,+z
302 +z+1/2,+x+1/2,+y
303 +y+1/2,+z+1/2,+x
304 +y+1/2,-x+1/2,-z
305 -z+1/2,+y+1/2,-x
306 -x+1/2,-z+1/2,+y
307 -x+1/2,-y+1/2,+z
308 -z+1/2,+x+1/2,-y
309 -y+1/2,-z+1/2,+x
310 +x+1/2,-y+1/2,-z
311 +z+1/2,-x+1/2,-y
312 -y+1/2,+z+1/2,-x
313 -y+1/2,+x+1/2,-z
314 -z+1/2,-y+1/2,+x
315 +x+1/2,-z+1/2,-y
316 +x+1/2,+z+1/2,+y
317 +y+1/2,+x+1/2,+z
318 +z+1/2,+y+1/2,+x
319 +y+1/2,-z+1/2,-x
320 -y+1/2,-x+1/2,+z
321 +z+1/2,-y+1/2,-x
322 -x+1/2,+z+1/2,-y
323 -x+1/2,+y+1/2,-z
324 -z+1/2,-x+1/2,+y

loop_
_atom_site_type_symbol
_atom_site_label
_atom_site_fract_x
_atom_site_fract_y
_atom_site_fract_z
_atom_site_occupancy
_atom_site_thermal_displace_type
_atom_site_U_iso_or_equiv
_atom_site_symmetry_multiplicity
Ce Ce1 0.12813(28) 0.12813(28) 0.12813(28) 1.0 Uiso 0.00573(34) 16
Zr Zr1 0.62894(22) 0.62894(22) 0.62894(22) 1.0 Uiso 0.00573(34) 16
O O1 0.28181(29) 0.0 0.0 1.0 Uiso 0.0091(4) 24
O O2 0.5074(6) 0.25 0.25 0.96431 Uiso 0.0091(4) 24
O O3 0.0 0.0 0.0 1.0 Uiso 0.0092(4) 4
O O4 0.5 0.5 0.5 0.50354 Uiso 0.0092(4) 4
O O5 0.25 0.25 0.25 0.9704 Uiso 0.0092(4) 4
O O6 0.75 0.75 0.75 0.764 Uiso 0.0092(4) 4

loop_
_atom_type_symbol
_atom_type_number_in_cell
_atom_type_scat_length_neutron
_atom_type_scat_source
Ce+4 16.0 0.4840 International_Tables_Vol_C
Zr+4 16.0 0.7160 International_Tables_Vol_C
O 60.095 0.5805 International_Tables_Vol_C

loop_
_geom_angle_atom_site_label_1
_geom_angle_atom_site_label_2
_geom_angle_atom_site_label_3
_geom_angle
_geom_angle_site_symmetry_1
_geom_angle_site_symmetry_3
_geom_angle_publ_flag
O1 Ce1 O1 114.00(10) 1_555 2_555 n
O1 Ce1 O1 114.00(10) 1_555 3_555 n
O1 Ce1 O2 66.85(4) 1_555 104_555 n
O1 Ce1 O2 66.85(4) 1_555 119_555 n
O1 Ce1 O2 177.88(29) 1_555 222_555 n
O1 Ce1 O3 75.57(13) 1_555 1_555 n
O1 Ce1 O5 104.43(13) 1_555 1_555 n
O1 Ce1 O1 114.00(10) 2_555 3_555 n
O1 Ce1 O2 177.88(29) 2_555 104_555 n
O1 Ce1 O2 66.85(4) 2_555 119_555 n
O1 Ce1 O2 66.85(4) 2_555 222_555 n
O1 Ce1 O3 75.57(13) 2_555 1_555 n
O1 Ce1 O5 104.43(13) 2_555 1_555 n
O1 Ce1 O2 66.85(4) 3_555 104_555 n
O1 Ce1 O2 177.88(29) 3_555 119_555 n
O1 Ce1 O2 66.85(4) 3_555 222_555 n
O1 Ce1 O3 75.57(13) 3_555 1_555 n
O1 Ce1 O5 104.43(13) 3_555 1_555 n
O2 Ce1 O2 112.22(16) 104_555 119_555 n
O2 Ce1 O2 112.22(16) 104_555 222_555 n
O2 Ce1 O3 106.55(18) 104_555 1_555 n
O2 Ce1 O5 73.45(18) 104_555 1_555 n
O2 Ce1 O2 112.22(16) 119_555 222_555 n
O2 Ce1 O3 106.55(18) 119_555 1_555 n
O2 Ce1 O5 73.45(18) 119_555 1_555 n
O2 Ce1 O3 106.55(18) 222_555 1_555 n
O2 Ce1 O5 73.45(18) 222_555 1_555 n
O3 Ce1 O5 179.972 1_555 1_555 n
O1 Zr1 O1 98.92(13) 106_655 204_565 n
O1 Zr1 O1 98.92(13) 106_655 305_556 n
O1 Zr1 O2 75.23(7) 106_655 8_656 n
O1 Zr1 O2 75.23(7) 106_655 9_665 n
O1 Zr1 O2 170.71(25) 106_655 10_566 n
O1 Zr1 O4 61.34(10) 106_655 1_555 n
O1 Zr1 O6 118.66(10) 106_655 1_555 n
O1 Zr1 O1 98.92(13) 204_565 305_556 n
O1 Zr1 O2 170.71(25) 204_565 8_656 n
O1 Zr1 O2 75.23(7) 204_565 9_665 n
O1 Zr1 O2 75.23(7) 204_565 10_566 n
O1 Zr1 O4 61.34(10) 204_565 1_555 n
O1 Zr1 O6 118.66(10) 204_565 1_555 n
O1 Zr1 O2 75.23(7) 305_556 8_656 n
O1 Zr1 O2 170.71(25) 305_556 9_665 n
O1 Zr1 O2 75.23(7) 305_556 10_566 n
O1 Zr1 O4 61.34(10) 305_556 1_555 n
O1 Zr1 O6 118.66(10) 305_556 1_555 n
O2 Zr1 O2 109.58(16) 8_656 9_665 n
O2 Zr1 O2 109.58(16) 8_656 10_566 n
O2 Zr1 O4 109.37(16) 8_656 1_555 n
O2 Zr1 O6 70.63(16) 8_656 1_555 n
O2 Zr1 O2 109.58(16) 9_665 10_566 n
O2 Zr1 O4 109.37(16) 9_665 1_555 n
O2 Zr1 O6 70.63(16) 9_665 1_555 n
O2 Zr1 O4 109.37(16) 10_566 1_555 n
O2 Zr1 O6 70.63(16) 10_566 1_555 n
O4 Zr1 O6 180.0 1_555 1_555 n
Ce1 O1 Ce1 99.40(26) 1_555 4_555 n
Ce1 O1 Zr1 106.52(6) 1_555 105_645 n
Ce1 O1 Zr1 106.52(6) 1_555 106_654 n
Ce1 O1 Zr1 106.52(6) 4_555 105_645 n
Ce1 O1 Zr1 106.52(6) 4_555 106_654 n
Zr1 O1 Zr1 127.84(21) 105_645 106_654 n
Ce1 O2 Ce1 103.6(4) 205_555 306_555 n
Ce1 O2 Zr1 110.97(8) 205_555 4_566 n
Ce1 O2 Zr1 110.97(8) 205_555 101_544 n
Ce1 O2 Zr1 110.97(8) 306_555 4_566 n
Ce1 O2 Zr1 110.97(8) 306_555 101_544 n
Zr1 O2 Zr1 109.26(33) 4_566 101_544 n
Ce1 O3 Ce1 109.4712(8) 1_555 4_555 n
Ce1 O3 Ce1 109.4712(8) 1_555 5_555 n
Ce1 O3 Ce1 109.4712(16) 1_555 6_555 n
Ce1 O3 Ce1 109.4712(16) 4_555 5_555 n
Ce1 O3 Ce1 109.4712(8) 4_555 6_555 n
Ce1 O3 Ce1 109.4712(8) 5_555 6_555 n
Zr1 O4 Zr1 109.4712(8) 1_555 4_566 n
Zr1 O4 Zr1 109.4712(8) 1_555 5_656 n
Zr1 O4 Zr1 109.4712(16) 1_555 6_665 n
Zr1 O4 Zr1 109.4712(16) 4_566 5_656 n
Zr1 O4 Zr1 109.4712(8) 4_566 6_665 n
Zr1 O4 Zr1 109.4712(8) 5_656 6_665 n
Ce1 O5 Ce1 109.4712(8) 1_555 104_555 n
Ce1 O5 Ce1 109.4712(8) 1_555 205_555 n
Ce1 O5 Ce1 109.4712(16) 1_555 306_555 n
Ce1 O5 Ce1 109.4712(16) 104_555 205_555 n
Ce1 O5 Ce1 109.4712(8) 104_555 306_555 n
Ce1 O5 Ce1 109.4712(8) 205_555 306_555 n
Zr1 O6 Zr1 109.4712(8) 1_555 104_566 n
Zr1 O6 Zr1 109.4712(8) 1_555 205_656 n
Zr1 O6 Zr1 109.4712(16) 1_555 306_665 n
Zr1 O6 Zr1 109.4712(16) 104_566 205_656 n
Zr1 O6 Zr1 109.4712(8) 104_566 306_665 n
Zr1 O6 Zr1 109.4712(8) 205_656 306_665 n

loop_
_geom_bond_atom_site_label_1
_geom_bond_atom_site_label_2
_geom_bond_distance
_geom_bond_site_symmetry_2
_geom_bond_publ_flag
Ce1 Ce1 3.845(9) 4_555 n
Ce1 Ce1 3.845(9) 5_555 n
Ce1 Ce1 3.845(9) 6_555 n
Ce1 Ce1 3.657(9) 104_555 n
Ce1 Ce1 3.657(9) 205_555 n
Ce1 Ce1 3.657(9) 306_555 n
Ce1 Zr1 3.75273(15) 105_645 n
Ce1 Zr1 3.75273(16) 106_654 n
Ce1 Zr1 3.75273(15) 204_465 n
Ce1 Zr1 3.75273(16) 206_564 n
Ce1 Zr1 3.75273(15) 304_456 n
Ce1 Zr1 3.75273(15) 305_546 n
Ce1 O1 2.5209(23) 1_555 n
Ce1 O1 2.5209(23) 2_555 n
Ce1 O1 2.5209(23) 3_555 n
Ce1 O2 2.326(4) 104_555 n
Ce1 O2 2.326(4) 119_555 n
Ce1 O2 2.326(4) 222_555 n
Ce1 O3 2.355(5) 1_555 n
Ce1 O5 2.240(5) 1_555 n
Zr1 Ce1 3.75273(15) 105_655 n
Zr1 Ce1 3.75273(16) 106_655 n
Zr1 Ce1 3.75273(15) 204_565 n
Zr1 Ce1 3.75273(16) 206_565 n
Zr1 Ce1 3.75273(15) 304_556 n
Zr1 Ce1 3.75273(15) 305_556 n
Zr1 O1 2.1541(27) 106_655 n
Zr1 O1 2.1541(27) 204_565 n
Zr1 O1 2.1541(27) 305_556 n
Zr1 O2 2.228(4) 8_656 n
Zr1 O2 2.228(4) 9_665 n
Zr1 O2 2.228(4) 10_566 n
Zr1 O4 2.370(4) 1_555 n
Zr1 O6 2.225(4) 1_555 n
O1 Ce1 2.5209(23) 1_555 n
O1 Ce1 2.5209(23) 4_555 n
O1 Zr1 2.1541(27) 105_645 n
O1 Zr1 2.1541(27) 106_654 n
O2 Ce1 2.326(4) 205_555 n
O2 Ce1 2.326(4) 306_555 n
O2 Zr1 2.228(4) 4_566 n
O2 Zr1 2.228(4) 101_544 n
O3 Ce1 2.355(5) 1_555 n
O3 Ce1 2.355(5) 4_555 n
O3 Ce1 2.355(5) 5_555 n
O3 Ce1 2.355(5) 6_555 n
O4 Zr1 2.370(4) 1_555 n
O4 Zr1 2.370(4) 4_566 n
O4 Zr1 2.370(4) 5_656 n
O4 Zr1 2.370(4) 6_665 n
O5 Ce1 2.240(5) 1_555 n
O5 Ce1 2.240(5) 104_555 n
O5 Ce1 2.240(5) 205_555 n
O5 Ce1 2.240(5) 306_555 n
O6 Zr1 2.225(4) 1_555 n
O6 Zr1 2.225(4) 104_566 n
O6 Zr1 2.225(4) 205_656 n
O6 Zr1 2.225(4) 306_665 n
